data_4304781
loop_
_publ_author_name
'Grigorii L. Soloveichik'
'Jae-Hyuk Her'
'Peter W. Stephens'
'Yan Gao'
'Job Rijssenbeek'
'Matthew Andrus'
'Ji-Cheng Zhao'

_publ_contact_author_address
; 
GE Global Research
One Research Circle
Niskayuna
NY 12309
USA
;
_publ_contact_author_email Soloveichik@crd.ge.com
_publ_contact_author_name 'Grigorii Soloveichik'
_publ_section_title
;
Ammine Magnesium Borohydride Complex as a New Material for Hydrogen
Storage: Structure and Properties of Mg(BH4)2.2NH3
;
_journal_name_full 'Inorganic Chemistry'
_journal_page_first 4290
_journal_page_last 4298
_journal_paper_doi 10.1021/ic7023633
_journal_volume 47
_journal_year 2008
_chemical_formula_moiety 'Mg B2 N2 H14'
_chemical_formula_structural 'Mg (B H4)2 (N H3)2'
_chemical_formula_sum 'B2 H14 Mg N2'
_chemical_formula_weight 88.05
_chemical_name_systematic
;
Magnesium borohydride ammonia
;
_space_group_crystal_system orthorhombic
_space_group_IT_number 61
_space_group_name_H-M_alt 'P c a b'
_symmetry_space_group_name_Hall '-P 2bc 2ac'
_symmetry_space_group_name_H-M 'P c a b'
_cell_angle_alpha 90
_cell_angle_beta 90
_cell_angle_gamma 90
_cell_formula_units_Z 8
_cell_length_a 17.4872(4)
_cell_length_b 9.4132(2)
_cell_length_c 8.7304(2)
_cell_measurement_temperature 293
_cell_volume 1437.12(6)
_computing_cell_refinement TOPAS-Academic
_computing_data_collection SPEC
_computing_data_reduction TOPAS-Academic
_computing_structure_refinement TOPAS-Academic
_computing_structure_solution EXPO
_diffrn_ambient_temperature 293
_diffrn_detector 'NaI scintillation counter'
_diffrn_measurement_device_type 'Huber diffractometer'
_diffrn_radiation_monochromator 'Si(111) channel cut'
_diffrn_radiation_type synchrotron
_diffrn_radiation_wavelength 0.700319
_diffrn_source synchrotron
_exptl_absorpt_coefficient_mu 1.0431
_exptl_absorpt_correction_type none
_pd_block_diffractogram_id MgB2H8N2H6-profile
_pd_char_colour white
_pd_instr_location
;
X16C, National Synchrotron Light Source, Brookhaven National Laboratory
;
_pd_meas_2theta_range_inc .005
_pd_meas_2theta_range_max 42.000
_pd_meas_2theta_range_min 2.000
_pd_meas_number_of_points 8001
_pd_meas_scan_method step
_pd_proc_2theta_range_inc 0.005
_pd_proc_2theta_range_max 42.000
_pd_proc_2theta_range_min 2.0
_pd_proc_info_excluded_regions none
_pd_proc_ls_background_function
;
Chebyshev polynomial with 34 coefficients
;
_pd_proc_ls_pref_orient_corr
;
none
;
_pd_proc_ls_profile_function
;
Simple_Axial_model function with Rp=9999,Rs=330 in TOPAS-Academic
;
_pd_proc_ls_prof_R_factor 0.039
_pd_proc_ls_prof_wR_expected 0.039
_pd_proc_ls_prof_wR_factor 0.049
_pd_proc_wavelength 0.700319
_pd_spec_mounting
;
capillary
;
_pd_spec_mount_mode transmission
_pd_spec_shape cylinder
_refine_ls_extinction_method none
_refine_ls_goodness_of_fit_all 1.254
_refine_ls_hydrogen_treatment constr
_refine_ls_number_parameters 80
_refine_ls_R_I_factor 0.019
_refine_ls_shift/su_max <0.001
_refine_ls_weighting_details 1/(sigma*sigma)
_refine_ls_weighting_scheme sigma
_cod_data_source_file ic7023633-file003.cif
_cod_data_source_block MgB2H8N2H6
_cod_original_cell_volume 1437.1(1)
_cod_database_code 4304781

loop_
_symmetry_equiv_pos_site_id
_symmetry_equiv_pos_as_xyz
1 'x, y, z'
2 '-x, -y+1/2, z+1/2'
3 '-x+1/2, y+1/2, -z'
4 'x+1/2, -y, -z+1/2'
5 '-x, -y, -z'
6 'x, y+1/2, -z+1/2'
7 'x+1/2, -y+1/2, z'
8 '-x+1/2, y, z+1/2'

loop_
_atom_site_aniso_label
_atom_site_aniso_U_11
_atom_site_aniso_U_22
_atom_site_aniso_U_33
_atom_site_aniso_U_12
_atom_site_aniso_U_13
_atom_site_aniso_U_23
_atom_site_aniso_type_symbol
? ? ? ? ? ? ? ?

loop_
_atom_site_label
_atom_site_type_symbol
_atom_site_symmetry_multiplicity
_atom_site_fract_x
_atom_site_fract_y
_atom_site_fract_z
_atom_site_occupancy
_atom_site_B_iso_or_equiv
Mg1 Mg 8 0.62298(17) 0.15583(20) 0.46634(17) 1 3.71(7)
N2 N 8 0.52544(54) 0.29429(85) 0.47670(76) 1 5.1(1)
H2a H 8 0.5282(38) 0.3531(68) 0.5719(71) 1 5.1(1)
H2b H 8 0.5252(33) 0.3580(86) 0.3850(63) 1 5.1(1)
H2c H 8 0.4776(44) 0.2362(67) 0.4780(76) 1 5.1(1)
N3 N 8 0.70955(47) 0.28597(78) 0.53200(86) 1 5.1(1)
H3a H 8 0.6961(35) 0.3324(66) 0.6314(69) 1 5.1(1)
H3b H 8 0.7574(52) 0.2291(60) 0.5449(75) 1 5.1(1)
H3c H 8 0.7178(34) 0.3605(80) 0.4520(68) 1 5.1(1)
B4 B 8 0.63702(63) 0.0861(10) 0.2121(11) 1 3.7(2)
H4a H 8 0.6340(43) 0.2126(56) 0.2281(18) 1 3.7(2)
H4b H 8 0.6534(29) 0.0588(63) 0.0819(54) 1 3.7(2)
H4c H 8 0.5760(31) 0.0350(59) 0.2421(63) 1 3.7(2)
H4d H 8 0.6847(33) 0.0380(21) 0.2963(22) 1 3.7(2)
B5 B 8 0.60569(58) -0.02974(84) 0.6607(11) 1 3.7(2)
H5a H 8 0.6692(30) -0.0167(19) 0.6106(53) 1 3.7(2)
H5b H 8 0.5982(29) 0.0453(53) 0.7708(63) 1 3.7(2)
H5c H 8 0.5953(27) -0.1512(58) 0.6969(56) 1 3.7(2)
H5d H 8 0.56009(94) 0.0037(22) 0.5645(25) 1 3.7(2)

loop_
_atom_type_symbol
_atom_type_description
_atom_type_scat_dispersion_real
_atom_type_scat_dispersion_imag
_atom_type_scat_source
_atom_type_scat_length_neutron
? ? ? ? ? ?

loop_
_geom_angle_atom_site_label_1
_geom_angle_atom_site_label_2
_geom_angle_atom_site_label_3
_geom_angle
_geom_angle_site_symmetry_1
_geom_angle_site_symmetry_2
_geom_angle_site_symmetry_3
_geom_angle_publ_flag
B4 H4a Mg1 82.6(13) 1_555 1_555 1_555 no
B4 H4d Mg1 83.05(78) 1_555 1_555 1_555 no
B5 H5d Mg1 97.0(11) 1_555 1_555 1_555 no
H4a B4 H4b 109.47 1_555 1_555 1_555 no
H4a B4 H4c 109.47 1_555 1_555 1_555 no
H4a B4 H4d 109.48 1_555 1_555 1_555 no
H4a B4 Mg1 66.7(14) 1_555 1_555 1_555 no
H4b B4 H4c 109.47 1_555 1_555 1_555 no
H4b B4 H4d 109.47 1_555 1_555 1_555 no
H4b B4 Mg1 171.4(16) 1_555 1_555 1_555 no
H4c B4 H4d 109.47 1_555 1_555 1_555 no
H4c B4 Mg1 79.1(16) 1_555 1_555 1_555 no
H4d B4 Mg1 66.2(15) 1_555 1_555 1_555 no
H5a B5 H5b 109.47 1_555 1_555 1_555 no
H5a B5 H5c 109.47 1_555 1_555 1_555 no
H5a B5 H5d 109.48 1_555 1_555 1_555 no
H5a B5 Mg1 64.0(11) 1_555 1_555 1_555 no
H5b B5 H5c 109.47 1_555 1_555 1_555 no
H5b B5 H5d 109.47 1_555 1_555 1_555 no
H5b B5 Mg1 98.54(77) 1_555 1_555 1_555 no
H5c B5 H5d 109.47 1_555 1_555 1_555 no
H5c B5 Mg1 151.50(71) 1_555 1_555 1_555 no
H5d B5 Mg1 53.93(97) 1_555 1_555 1_555 no
H2a N2 H2c 109.48 1_555 1_555 1_555 no
H2a N2 H2b 109.47 1_555 1_555 1_555 no
H2a N2 Mg1 109.47 1_555 1_555 1_555 no
H2c N2 H2b 109.47 1_555 1_555 1_555 no
H2c N2 Mg1 109.47 1_555 1_555 1_555 no
H2b N2 Mg1 109.47 1_555 1_555 1_555 no
H3a N3 H3b 109.47 1_555 1_555 1_555 no
H3a N3 H3c 109.47 1_555 1_555 1_555 no
H3a N3 Mg1 109.47 1_555 1_555 1_555 no
H3b N3 H3c 109.47 1_555 1_555 1_555 no
H3b N3 Mg1 109.48 1_555 1_555 1_555 no
H3c N3 Mg1 109.47 1_555 1_555 1_555 no
H5d Mg1 N3 136.18(36) 1_555 1_555 1_555 no
H5d Mg1 H4d 101.73(56) 1_555 1_555 1_555 no
H5d Mg1 N2 88.84(44) 1_555 1_555 1_555 no
H5d Mg1 H4a 129.83(40) 1_555 1_555 1_555 no
H5d Mg1 B4 105.36(51) 1_555 1_555 1_555 no
H5d Mg1 B5 29.03(19) 1_555 1_555 1_555 no
N3 Mg1 H4d 97.60(70) 1_555 1_555 1_555 no
N3 Mg1 N2 102.36(14) 1_555 1_555 1_555 no
N3 Mg1 H4a 93.21(76) 1_555 1_555 1_555 no
N3 Mg1 B4 111.15(19) 1_555 1_555 1_555 no
N3 Mg1 B5 109.04(18) 1_555 1_555 1_555 no
H4d Mg1 N2 137.94(25) 1_555 1_555 1_555 no
H4d Mg1 H4a 54.21(50) 1_555 1_555 1_555 no
H4d Mg1 B4 30.78(20) 1_555 1_555 1_555 no
H4d Mg1 B5 99.94(69) 1_555 1_555 1_555 no
N2 Mg1 H4a 87.79(76) 1_555 1_555 1_555 no
N2 Mg1 B4 107.16(17) 1_555 1_555 1_555 no
N2 Mg1 B5 107.75(19) 1_555 1_555 1_555 no
H4a Mg1 B4 30.74(19) 1_555 1_555 1_555 no
H4a Mg1 B5 148.70(27) 1_555 1_555 1_555 no
B4 Mg1 B5 118.14(14) 1_555 1_555 1_555 no

loop_
_geom_bond_atom_site_label_1
_geom_bond_atom_site_label_2
_geom_bond_distance
_geom_bond_site_symmetry_1
_geom_bond_site_symmetry_2
_geom_bond_publ_flag
H2a N2 1.000 1_555 1_555 no
H2b N2 1.000 1_555 1_555 no
H2c N2 1.000 1_555 1_555 no
H3a N3 1.000 1_555 1_555 no
H3b N3 1.000 1_555 1_555 no
H3c N3 1.000 1_555 1_555 no
H4a B4 1.200 1_555 1_555 no
H4a Mg1 2.156(29) 1_555 1_555 no
H4b B4 1.200 1_555 1_555 no
H4c B4 1.200 1_555 1_555 no
H4d B4 1.200 1_555 1_555 no
H4d Mg1 2.145(31) 1_555 1_555 no
H5a B5 1.200 1_555 1_555 no
H5b B5 1.200 1_555 1_555 no
H5c B5 1.200 1_555 1_555 no
H5d B5 1.200 1_555 1_555 no
H5d Mg1 1.999(20) 1_555 1_555 no
B4 H4a 1.200 1_555 1_555 no
B4 H4b 1.200 1_555 1_555 no
B4 H4c 1.200 1_555 1_555 no
B4 H4d 1.200 1_555 1_555 no
B4 Mg1 2.328(3) 1_555 1_555 no
B5 H5a 1.200 1_555 1_555 no
B5 H5b 1.200 1_555 1_555 no
B5 H5c 1.200 1_555 1_555 no
B5 H5d 1.200 1_555 1_555 no
B5 Mg1 2.454(4) 1_555 1_555 no
N2 H2a 1.000 1_555 1_555 no
N2 H2c 1.000 1_555 1_555 no
N2 H2b 1.000 1_555 1_555 no
N2 Mg1 2.149(5) 1_555 1_555 no
N3 H3a 1.000 1_555 1_555 no
N3 H3b 1.000 1_555 1_555 no
N3 H3c 1.000 1_555 1_555 no
N3 Mg1 2.030(5) 1_555 1_555 no
